data_7048664
loop_
_publ_author_name
'Sampford, Katharine R.'
'Carden, Jamie L.'
'Kidner, Edward B.'
'Berry, Abigail'
'Cavell, Kingsley J.'
'Murphy, Damien M.'
'Kariuki, Benson M.'
'Newman, Paul D.'

_publ_section_title
;
 Twisting the arm: structural constraints in bicyclic expanded-ring
 N-heterocyclic carbenes.
;
_journal_issue 5
_journal_name_full 'Dalton transactions (Cambridge, England : 2003)'
_journal_page_first 1850
_journal_page_last 1858
_journal_paper_doi 10.1039/c8dt04462g
_journal_volume 48
_journal_year 2019
_chemical_absolute_configuration ad
_chemical_formula_sum 'C15 H28 Au Cl N2'
_chemical_formula_weight 468.81
_space_group_crystal_system hexagonal
_space_group_IT_number 173
_space_group_name_Hall 'P 6c'
_space_group_name_H-M_alt 'P 63'
_symmetry_space_group_name_Hall 'P 6c'
_symmetry_space_group_name_H-M 'P 63'
_atom_sites_solution_hydrogens geom
_audit_creation_method SHELXL-2018/1
_audit_update_record
;
2018-12-10 deposited with the CCDC.
2018-12-11 downloaded from the CCDC.
;
_cell_angle_alpha 90
_cell_angle_beta 90
_cell_angle_gamma 120
_cell_formula_units_Z 6
_cell_length_a 16.1241(3)
_cell_length_b 16.1241(3)
_cell_length_c 11.4641(2)
_cell_measurement_reflns_used 7604
_cell_measurement_temperature 150(2)
_cell_measurement_theta_max 30.508
_cell_measurement_theta_min 0.998
_cell_volume 2581.20(8)
_computing_cell_refinement DENZO/SCALEPACK
_computing_data_collection 'COLLECT,Nonius BV, 1997-2001'
_computing_data_reduction DENZO/SCALEPACK
_computing_molecular_graphics ORTEP-3
_computing_publication_material WinGX
_computing_structure_refinement 'SHELXL-2018/1 (Sheldrick, 2018)'
_computing_structure_solution SHELXS
_diffrn_ambient_temperature 150(2)
_diffrn_measured_fraction_theta_full 0.983
_diffrn_measured_fraction_theta_max 0.986
_diffrn_measurement_device_type 'Nonius KappaCCD'
_diffrn_measurement_method 'CCD Scans'
_diffrn_radiation_type MoK\a
_diffrn_radiation_wavelength 0.71073
_diffrn_reflns_av_R_equivalents 0.1025
_diffrn_reflns_av_unetI/netI 0.0694
_diffrn_reflns_Laue_measured_fraction_full 0.983
_diffrn_reflns_Laue_measured_fraction_max 0.986
_diffrn_reflns_limit_h_max 17
_diffrn_reflns_limit_h_min -22
_diffrn_reflns_limit_k_max 22
_diffrn_reflns_limit_k_min -21
_diffrn_reflns_limit_l_max 16
_diffrn_reflns_limit_l_min -16
_diffrn_reflns_number 19985
_diffrn_reflns_point_group_measured_fraction_full 0.981
_diffrn_reflns_point_group_measured_fraction_max 0.966
_diffrn_reflns_theta_full 10.000
_diffrn_reflns_theta_max 30.476
_diffrn_reflns_theta_min 1.458
_exptl_absorpt_coefficient_mu 8.695
_exptl_absorpt_correction_T_max 0.4768
_exptl_absorpt_correction_T_min 0.1801
_exptl_absorpt_correction_type empirical
_exptl_absorpt_process_details Denzo/Scalepack
_exptl_crystal_colour colourless
_exptl_crystal_density_diffrn 1.810
_exptl_crystal_description needle
_exptl_crystal_F_000 1368
_exptl_crystal_size_max 0.300
_exptl_crystal_size_mid 0.100
_exptl_crystal_size_min 0.100
_refine_diff_density_max 1.213
_refine_diff_density_min -2.026
_refine_diff_density_rms 0.162
_refine_ls_abs_structure_details
;
 Twinning involves inversion, so Flack parameter cannot be determined
;
_refine_ls_extinction_method none
_refine_ls_goodness_of_fit_ref 1.051
_refine_ls_hydrogen_treatment constr
_refine_ls_matrix_type full
_refine_ls_number_parameters 345
_refine_ls_number_reflns 4913
_refine_ls_number_restraints 792
_refine_ls_restrained_S_all 1.021
_refine_ls_R_factor_all 0.0488
_refine_ls_R_factor_gt 0.0411
_refine_ls_shift/su_max 0.003
_refine_ls_shift/su_mean 0.000
_refine_ls_structure_factor_coef Fsqd
_refine_ls_weighting_details 'w=1/[\s^2^(Fo^2^)+(0.0249P)^2^+14.5929P] where P=(Fo^2^+2Fc^2^)/3'
_refine_ls_weighting_scheme calc
_refine_ls_wR_factor_gt 0.0775
_refine_ls_wR_factor_ref 0.0808
_reflns_Friedel_coverage 0.874
_reflns_Friedel_fraction_full 0.979
_reflns_Friedel_fraction_max 0.944
_reflns_number_gt 4490
_reflns_number_total 4913
_reflns_threshold_expression 'I > 2\s(I)'
_cod_data_source_file c8dt04462g2.cif
_cod_data_source_block kjc1228
_cod_depositor_comments
;
The following automatic conversions were performed:

'_exptl_absorpt_correction_type' value 'Empirical' changed to
'empirical' according to
/home/data/users/saulius/crontab/automatic-downloads/rss-feeds/RSC/lib/dictionaries/cif_core.dic
dictionary named 'cif_core.dic' version 2.4.2 from 2011-04-26.

Automatic conversion script
Id: cif_fix_values 4973 2017-02-22 13:04:09Z antanas 

 Adding full bibliography for 7048655--7048669.cif.
;
_cod_original_cell_volume 2581.20(11)
_cod_database_code 7048664
_shelx_shelxl_version_number 2018/1
_shelx_space_group_comment
;
The symmetry employed for this shelxl refinement is uniquely defined
by the following loop, which should always be used as a source of
symmetry information in preference to the above space-group names.
They are only intended as comments.
;
_shelx_estimated_absorpt_t_min 0.180
_shelx_estimated_absorpt_t_max 0.477

loop_
_space_group_symop_operation_xyz
'x, y, z'
'-x, -y, z+1/2'
'-y, x-y, z'
'-x+y, -x, z'
'x-y, x, z+1/2'
'y, -x+y, z+1/2'

loop_
_atom_site_label
_atom_site_type_symbol
_atom_site_fract_x
_atom_site_fract_y
_atom_site_fract_z
_atom_site_U_iso_or_equiv
_atom_site_adp_type
_atom_site_occupancy
_atom_site_site_symmetry_order
_atom_site_calc_flag
_atom_site_refinement_flags_posn
_atom_site_refinement_flags_adp
_atom_site_refinement_flags_occupancy
_atom_site_disorder_assembly
_atom_site_disorder_group
C1 C 0.9502(5) 0.2806(5) 0.1374(17) 0.0245(8) Uani 0.9720(12) 1 d D U P A 1
C2 C 1.0641(7) 0.4472(7) 0.2111(10) 0.0265(10) Uani 0.9720(12) 1 d D U P A 1
C3 C 1.0937(8) 0.5035(8) 0.0963(11) 0.0278(10) Uani 0.9720(12) 1 d D U P A 1
H3A H 1.147359 0.569432 0.108675 0.033 Uiso 0.9720(12) 1 calc R U P A 1
H3B H 1.039235 0.506469 0.060967 0.033 Uiso 0.9720(12) 1 calc R U P A 1
C4 C 1.1248(8) 0.4454(7) 0.0187(11) 0.0287(10) Uani 0.9720(12) 1 d D U P A 1
H4A H 1.080532 0.416537 -0.048031 0.034 Uiso 0.9720(12) 1 calc R U P A 1
H4B H 1.190408 0.486989 -0.011706 0.034 Uiso 0.9720(12) 1 calc R U P A 1
C5 C 1.1216(7) 0.3669(7) 0.0982(11) 0.0272(9) Uani 0.9720(12) 1 d D U P A 1
H5 H 1.173471 0.352500 0.078099 0.033 Uiso 0.9720(12) 1 calc R U P A 1
C6 C 1.1338(7) 0.4070(8) 0.2215(11) 0.0271(10) Uani 0.9720(12) 1 d D U P A 1
C7 C 0.8841(7) 0.3787(7) 0.2115(11) 0.0287(12) Uani 0.9720(12) 1 d D U P A 1
H7 H 0.914340 0.448653 0.228851 0.034 Uiso 0.9720(12) 1 calc R U P A 1
C8 C 0.8233(8) 0.3623(8) 0.1027(11) 0.0337(18) Uani 0.9720(12) 1 d D U P A 1
H8A H 0.770990 0.374529 0.120975 0.051 Uiso 0.9720(12) 1 calc R U P A 1
H8B H 0.863219 0.405931 0.040735 0.051 Uiso 0.9720(12) 1 calc R U P A 1
H8C H 0.796621 0.295944 0.076407 0.051 Uiso 0.9720(12) 1 calc R U P A 1
C9 C 0.8253(9) 0.3285(9) 0.3174(12) 0.039(2) Uani 0.9720(12) 1 d D U P A 1
H9A H 0.773604 0.343284 0.325792 0.059 Uiso 0.9720(12) 1 calc R U P A 1
H9B H 0.797912 0.259230 0.308473 0.059 Uiso 0.9720(12) 1 calc R U P A 1
H9C H 0.866198 0.350377 0.386834 0.059 Uiso 0.9720(12) 1 calc R U P A 1
C10 C 1.0672(9) 0.5036(8) 0.3188(11) 0.034(2) Uani 0.9720(12) 1 d D U P A 1
H10A H 1.132161 0.557907 0.329084 0.051 Uiso 0.9720(12) 1 calc R U P A 1
H10B H 1.022246 0.527272 0.309277 0.051 Uiso 0.9720(12) 1 calc R U P A 1
H10C H 1.049242 0.461981 0.387542 0.051 Uiso 0.9720(12) 1 calc R U P A 1
C11 C 1.1116(8) 0.3359(8) 0.3187(11) 0.0337(18) Uani 0.9720(12) 1 d D U P A 1
H11A H 1.121405 0.368268 0.394006 0.051 Uiso 0.9720(12) 1 calc R U P A 1
H11B H 1.044806 0.284361 0.312355 0.051 Uiso 0.9720(12) 1 calc R U P A 1
H11C H 1.154054 0.308995 0.312766 0.051 Uiso 0.9720(12) 1 calc R U P A 1
C12 C 1.2388(8) 0.4870(8) 0.2361(13) 0.0359(18) Uani 0.9720(12) 1 d D U P A 1
H12A H 1.255583 0.534525 0.174046 0.054 Uiso 0.9720(12) 1 calc R U P A 1
H12B H 1.246935 0.517895 0.312162 0.054 Uiso 0.9720(12) 1 calc R U P A 1
H12C H 1.280779 0.459325 0.231457 0.054 Uiso 0.9720(12) 1 calc R U P A 1
C13 C 1.0203(8) 0.1931(8) 0.0398(11) 0.0298(11) Uani 0.9720(12) 1 d D U P A 1
H13 H 0.950977 0.143477 0.034445 0.036 Uiso 0.9720(12) 1 calc R U P A 1
C14 C 1.0600(9) 0.2132(9) -0.0840(12) 0.0379(17) Uani 0.9720(12) 1 d D U P A 1
H14A H 1.027461 0.239849 -0.129868 0.057 Uiso 0.9720(12) 1 calc R U P A 1
H14B H 1.128839 0.259252 -0.081889 0.057 Uiso 0.9720(12) 1 calc R U P A 1
H14C H 1.049100 0.153454 -0.120035 0.057 Uiso 0.9720(12) 1 calc R U P A 1
C15 C 1.0669(8) 0.1528(8) 0.1129(11) 0.0342(19) Uani 0.9720(12) 1 d D U P A 1
H15A H 1.061519 0.095860 0.074765 0.051 Uiso 0.9720(12) 1 calc R U P A 1
H15B H 1.134722 0.200678 0.123046 0.051 Uiso 0.9720(12) 1 calc R U P A 1
H15C H 1.035551 0.135016 0.189257 0.051 Uiso 0.9720(12) 1 calc R U P A 1
N1 N 0.9649(6) 0.3614(6) 0.1900(10) 0.0247(9) Uani 0.9720(12) 1 d D U P A 1
N2 N 1.0258(6) 0.2798(6) 0.0922(10) 0.0263(8) Uani 0.9720(12) 1 d D U P A 1
Cl1 Cl 0.67391(16) 0.02221(16) 0.1434(9) 0.0408(6) Uani 0.9720(12) 1 d D U P A 1
Au1 Au 0.82126(2) 0.15976(2) 0.1393(7) 0.02403(9) Uani 0.9720(12) 1 d D U P A 1
C1A C 1.0151(9) 0.3998(8) 0.119(3) 0.0266(10) Uani 0.0280(12) 1 d D U P A 2
C2A C 1.1205(10) 0.3259(10) 0.1027(17) 0.0274(11) Uani 0.0280(12) 1 d D U P A 2
C3A C 1.1071(16) 0.2848(18) 0.2264(18) 0.0273(12) Uani 0.0280(12) 1 d D U P A 2
H3A1 H 1.135757 0.336674 0.285150 0.033 Uiso 0.0280(12) 1 calc R U P A 2
H3A2 H 1.136374 0.243837 0.234042 0.033 Uiso 0.0280(12) 1 calc R U P A 2
C4A C 0.9971(17) 0.2254(19) 0.2405(17) 0.0263(12) Uani 0.0280(12) 1 d D U P A 2
H4A1 H 0.976950 0.158623 0.262882 0.032 Uiso 0.0280(12) 1 calc R U P A 2
H4A2 H 0.975066 0.253701 0.301142 0.032 Uiso 0.0280(12) 1 calc R U P A 2
C5A C 0.9555(11) 0.2281(9) 0.1207(18) 0.0265(10) Uani 0.0280(12) 1 d D U P A 2
H5A H 0.895216 0.166755 0.103735 0.032 Uiso 0.0280(12) 1 calc R U P A 2
C6A C 1.0345(13) 0.2461(11) 0.0337(15) 0.0283(11) Uani 0.0280(12) 1 d D U P A 2
C7A C 1.1879(10) 0.5054(11) 0.088(3) 0.0284(12) Uani 0.0280(12) 1 d D U P A 2
H7A H 1.161925 0.548914 0.071803 0.034 Uiso 0.0280(12) 1 calc R U P A 2
C8A C 1.241(3) 0.506(4) -0.022(3) 0.028(3) Uani 0.0280(12) 1 d D U P A 2
H8A1 H 1.296575 0.570380 -0.033462 0.043 Uiso 0.0280(12) 1 calc R U P A 2
H8A2 H 1.263164 0.459746 -0.014025 0.043 Uiso 0.0280(12) 1 calc R U P A 2
H8A3 H 1.198203 0.489174 -0.089151 0.043 Uiso 0.0280(12) 1 calc R U P A 2
C9A C 1.253(3) 0.549(4) 0.192(3) 0.032(3) Uani 0.0280(12) 1 d D U P A 2
H9A1 H 1.307240 0.611034 0.170093 0.047 Uiso 0.0280(12) 1 calc R U P A 2
H9A2 H 1.217550 0.556599 0.255942 0.047 Uiso 0.0280(12) 1 calc R U P A 2
H9A3 H 1.276885 0.506069 0.216697 0.047 Uiso 0.0280(12) 1 calc R U P A 2
C10A C 1.2157(12) 0.3535(14) 0.045(3) 0.028(3) Uani 0.0280(12) 1 d D U P A 2
H10D H 1.224015 0.297404 0.040978 0.041 Uiso 0.0280(12) 1 calc R U P A 2
H10E H 1.216353 0.376855 -0.034383 0.041 Uiso 0.0280(12) 1 calc R U P A 2
H10F H 1.267964 0.404086 0.090240 0.041 Uiso 0.0280(12) 1 calc R U P A 2
C11A C 1.021(2) 0.273(2) -0.0876(14) 0.031(3) Uani 0.0280(12) 1 d D U P A 2
H11D H 1.075113 0.283393 -0.136738 0.047 Uiso 0.0280(12) 1 calc R U P A 2
H11E H 0.961390 0.221942 -0.120695 0.047 Uiso 0.0280(12) 1 calc R U P A 2
H11F H 1.018160 0.332597 -0.084420 0.047 Uiso 0.0280(12) 1 calc R U P A 2
C12A C 1.0398(16) 0.1535(13) 0.024(3) 0.032(2) Uani 0.0280(12) 1 d D U P A 2
H12D H 1.048523 0.133799 0.101490 0.048 Uiso 0.0280(12) 1 calc R U P A 2
H12E H 0.980281 0.102752 -0.010575 0.048 Uiso 0.0280(12) 1 calc R U P A 2
H12F H 1.093995 0.165195 -0.026066 0.048 Uiso 0.0280(12) 1 calc R U P A 2
C13A C 0.8411(10) 0.2908(12) 0.093(3) 0.0269(13) Uani 0.0280(12) 1 d D U P A 2
H13A H 0.837671 0.348065 0.119437 0.032 Uiso 0.0280(12) 1 calc R U P A 2
C14A C 0.7698(14) 0.206(4) 0.166(5) 0.025(3) Uani 0.0280(12) 1 d D U P A 2
H14D H 0.788998 0.217805 0.248481 0.038 Uiso 0.0280(12) 1 calc R U P A 2
H14E H 0.705780 0.198298 0.157674 0.038 Uiso 0.0280(12) 1 calc R U P A 2
H14F H 0.768662 0.147721 0.139984 0.038 Uiso 0.0280(12) 1 calc R U P A 2
C15A C 0.815(3) 0.277(6) -0.032(3) 0.027(4) Uani 0.0280(12) 1 d D U P A 2
H15D H 0.749504 0.263452 -0.041537 0.040 Uiso 0.0280(12) 1 calc R U P A 2
H15E H 0.859033 0.334979 -0.075184 0.040 Uiso 0.0280(12) 1 calc R U P A 2
H15F H 0.820822 0.222779 -0.061896 0.040 Uiso 0.0280(12) 1 calc R U P A 2
N1A N 1.1031(8) 0.4102(9) 0.111(2) 0.0274(10) Uani 0.0280(12) 1 d D U P A 2
N2A N 0.9403(8) 0.3114(9) 0.114(3) 0.0261(11) Uani 0.0280(12) 1 d D U P A 2
Cl1A Cl 0.984(3) 0.6458(18) 0.191(6) 0.012(16) Uani 0.0280(12) 1 d D U P A 2
Au1A Au 0.9954(7) 0.5114(7) 0.1535(16) 0.0273(15) Uani 0.0280(12) 1 d D U P A 2

loop_
_atom_site_aniso_label
_atom_site_aniso_U_11
_atom_site_aniso_U_22
_atom_site_aniso_U_33
_atom_site_aniso_U_23
_atom_site_aniso_U_13
_atom_site_aniso_U_12
C1 0.0239(12) 0.0246(12) 0.0272(12) 0.0002(12) 0.0005(12) 0.0138(10)
C2 0.0263(13) 0.0265(13) 0.0280(13) 0.0003(12) 0.0009(12) 0.0141(11)
C3 0.0273(13) 0.0272(13) 0.0286(13) 0.0002(12) 0.0010(12) 0.0135(11)
C4 0.0279(14) 0.0278(14) 0.0292(14) 0.0000(12) 0.0018(12) 0.0130(12)
C5 0.0264(12) 0.0272(12) 0.0292(12) -0.0005(11) 0.0009(10) 0.0142(10)
C6 0.0264(13) 0.0274(13) 0.0292(14) -0.0002(12) 0.0000(12) 0.0148(11)
C7 0.0268(17) 0.0282(17) 0.0316(18) 0.0010(15) 0.0019(15) 0.0141(14)
C8 0.027(3) 0.033(3) 0.040(3) 0.006(3) 0.000(2) 0.015(2)
C9 0.036(4) 0.036(4) 0.042(4) -0.003(3) 0.011(3) 0.014(3)
C10 0.035(3) 0.031(3) 0.033(3) -0.003(3) 0.004(3) 0.013(3)
C11 0.032(3) 0.034(3) 0.035(3) 0.001(3) -0.004(3) 0.015(2)
C12 0.032(3) 0.034(3) 0.038(3) -0.003(2) -0.003(3) 0.014(2)
C13 0.0281(15) 0.0283(15) 0.0321(15) -0.0021(13) 0.0010(13) 0.0135(12)
C14 0.034(3) 0.035(3) 0.037(3) -0.006(2) 0.004(2) 0.012(2)
C15 0.033(3) 0.029(3) 0.040(3) -0.003(3) -0.002(3) 0.016(2)
N1 0.0243(13) 0.0254(13) 0.0277(13) 0.0003(12) 0.0010(12) 0.0148(11)
N2 0.0255(11) 0.0262(11) 0.0287(11) -0.0005(10) 0.0006(10) 0.0141(9)
Cl1 0.0179(9) 0.0261(10) 0.070(2) 0.000(3) 0.005(3) 0.0051(8)
Au1 0.01477(13) 0.01968(15) 0.03518(15) 0.0013(5) 0.0006(5) 0.00677(11)
C1A 0.0261(13) 0.0264(13) 0.0280(13) 0.0001(12) 0.0008(12) 0.0137(11)
C2A 0.0267(14) 0.0272(14) 0.0289(14) -0.0003(12) 0.0005(12) 0.0140(11)
C3A 0.0266(14) 0.0272(14) 0.0289(14) -0.0002(13) 0.0002(13) 0.0140(12)
C4A 0.0254(15) 0.0261(16) 0.0282(16) -0.0002(14) 0.0004(14) 0.0135(13)
C5A 0.0246(12) 0.0257(12) 0.0295(13) -0.0003(12) 0.0006(12) 0.0128(11)
C6A 0.0271(14) 0.0277(14) 0.0300(14) -0.0009(13) 0.0008(13) 0.0138(12)
C7A 0.0277(15) 0.0279(15) 0.0294(15) -0.0002(14) 0.0006(14) 0.0138(12)
C8A 0.028(4) 0.028(4) 0.029(4) 0.000(3) 0.001(3) 0.014(3)
C9A 0.030(4) 0.031(4) 0.033(4) -0.001(3) -0.001(3) 0.015(3)
C10A 0.027(4) 0.027(4) 0.029(4) 0.000(3) 0.001(3) 0.014(3)
C11A 0.030(3) 0.030(3) 0.033(3) -0.002(3) 0.001(3) 0.014(3)
C12A 0.031(3) 0.030(3) 0.034(3) -0.002(3) 0.001(3) 0.015(2)
C13A 0.0257(16) 0.0267(17) 0.0291(17) 0.0007(15) 0.0006(15) 0.0136(13)
C14A 0.022(4) 0.024(4) 0.030(4) 0.001(3) 0.000(3) 0.011(3)
C15A 0.026(5) 0.027(5) 0.028(5) 0.001(4) 0.000(4) 0.014(4)
N1A 0.0268(12) 0.0272(12) 0.0287(12) -0.0001(11) 0.0007(11) 0.0138(10)
N2A 0.0252(13) 0.0260(14) 0.0281(14) 0.0001(12) 0.0006(12) 0.0136(11)
Cl1A 0.011(16) 0.012(17) 0.011(17) 0.002(6) -0.001(6) 0.005(9)
Au1A 0.0274(19) 0.0274(19) 0.028(2) 0.0011(17) 0.0008(17) 0.0146(15)

loop_
_atom_type_symbol
_atom_type_description
_atom_type_scat_dispersion_real
_atom_type_scat_dispersion_imag
_atom_type_scat_source
C C 0.0033 0.0016 'International Tables Vol C Tables 4.2.6.8 and 6.1.1.4'
H H 0.0000 0.0000 'International Tables Vol C Tables 4.2.6.8 and 6.1.1.4'
N N 0.0061 0.0033 'International Tables Vol C Tables 4.2.6.8 and 6.1.1.4'
Cl Cl 0.1484 0.1585 'International Tables Vol C Tables 4.2.6.8 and 6.1.1.4'
Au Au -2.0133 8.8022 'International Tables Vol C Tables 4.2.6.8 and 6.1.1.4'

loop_
_geom_angle_atom_site_label_1
_geom_angle_atom_site_label_2
_geom_angle_atom_site_label_3
_geom_angle
N2 C1 N1 117.7(7)
N2 C1 Au1 120.1(7)
N1 C1 Au1 121.9(7)
C10 C2 N1 112.2(8)
C10 C2 C3 115.8(8)
N1 C2 C3 106.0(7)
C10 C2 C6 111.9(9)
N1 C2 C6 106.5(8)
C3 C2 C6 103.7(8)
C2 C3 C4 103.5(8)
C2 C3 H3A 111.1
C4 C3 H3A 111.1
C2 C3 H3B 111.1
C4 C3 H3B 111.1
H3A C3 H3B 109.0
C5 C4 C3 105.7(8)
C5 C4 H4A 110.6
C3 C4 H4A 110.6
C5 C4 H4B 110.6
C3 C4 H4B 110.6
H4A C4 H4B 108.7
N2 C5 C6 107.2(8)
N2 C5 C4 110.0(8)
C6 C5 C4 104.8(8)
N2 C5 H5 111.5
C6 C5 H5 111.5
C4 C5 H5 111.5
C11 C6 C5 115.6(8)
C11 C6 C12 107.4(9)
C5 C6 C12 108.0(9)
C11 C6 C2 115.3(8)
C5 C6 C2 98.0(8)
C12 C6 C2 112.3(9)
N1 C7 C9 114.2(9)
N1 C7 C8 112.4(8)
C9 C7 C8 112.9(9)
N1 C7 H7 105.5
C9 C7 H7 105.5
C8 C7 H7 105.5
C7 C8 H8A 109.5
C7 C8 H8B 109.5
H8A C8 H8B 109.5
C7 C8 H8C 109.5
H8A C8 H8C 109.5
H8B C8 H8C 109.5
C7 C9 H9A 109.5
C7 C9 H9B 109.5
H9A C9 H9B 109.5
C7 C9 H9C 109.5
H9A C9 H9C 109.5
H9B C9 H9C 109.5
C2 C10 H10A 109.5
C2 C10 H10B 109.5
H10A C10 H10B 109.5
C2 C10 H10C 109.5
H10A C10 H10C 109.5
H10B C10 H10C 109.5
C6 C11 H11A 109.5
C6 C11 H11B 109.5
H11A C11 H11B 109.5
C6 C11 H11C 109.5
H11A C11 H11C 109.5
H11B C11 H11C 109.5
C6 C12 H12A 109.5
C6 C12 H12B 109.5
H12A C12 H12B 109.5
C6 C12 H12C 109.5
H12A C12 H12C 109.5
H12B C12 H12C 109.5
C15 C13 N2 112.5(8)
C15 C13 C14 111.7(9)
N2 C13 C14 110.9(9)
C15 C13 H13 107.1
N2 C13 H13 107.1
C14 C13 H13 107.1
C13 C14 H14A 109.5
C13 C14 H14B 109.5
H14A C14 H14B 109.5
C13 C14 H14C 109.5
H14A C14 H14C 109.5
H14B C14 H14C 109.5
C13 C15 H15A 109.5
C13 C15 H15B 109.5
H15A C15 H15B 109.5
C13 C15 H15C 109.5
H15A C15 H15C 109.5
H15B C15 H15C 109.5
C1 N1 C7 120.7(8)
C1 N1 C2 123.1(7)
C7 N1 C2 115.3(7)
C1 N2 C5 120.0(8)
C1 N2 C13 123.0(8)
C5 N2 C13 117.0(8)
C1 Au1 Cl1 179.4(5)
N2A C1A N1A 117.7(8)
N2A C1A Au1A 120.1(7)
N1A C1A Au1A 121.8(7)
C10A C2A N1A 112.1(8)
C10A C2A C3A 115.8(8)
N1A C2A C3A 106.0(8)
C10A C2A C6A 111.8(9)
N1A C2A C6A 106.5(8)
C3A C2A C6A 103.8(8)
C2A C3A C4A 103.6(8)
C2A C3A H3A1 111.0
C4A C3A H3A1 111.0
C2A C3A H3A2 111.0
C4A C3A H3A2 111.0
H3A1 C3A H3A2 109.0
C5A C4A C3A 105.6(8)
C5A C4A H4A1 110.6
C3A C4A H4A1 110.6
C5A C4A H4A2 110.6
C3A C4A H4A2 110.6
H4A1 C4A H4A2 108.7
N2A C5A C6A 107.2(8)
N2A C5A C4A 110.0(8)
C6A C5A C4A 104.8(8)
N2A C5A H5A 111.5
C6A C5A H5A 111.5
C4A C5A H5A 111.5
C11A C6A C5A 115.5(8)
C11A C6A C12A 107.4(9)
C5A C6A C12A 108.0(9)
C11A C6A C2A 115.3(9)
C5A C6A C2A 98.0(8)
C12A C6A C2A 112.3(9)
N1A C7A C9A 114.2(9)
N1A C7A C8A 112.4(9)
C9A C7A C8A 112.9(9)
N1A C7A H7A 105.5
C9A C7A H7A 105.5
C8A C7A H7A 105.5
C7A C8A H8A1 109.5
C7A C8A H8A2 109.5
H8A1 C8A H8A2 109.5
C7A C8A H8A3 109.5
H8A1 C8A H8A3 109.5
H8A2 C8A H8A3 109.5
C7A C9A H9A1 109.5
C7A C9A H9A2 109.5
H9A1 C9A H9A2 109.5
C7A C9A H9A3 109.5
H9A1 C9A H9A3 109.5
H9A2 C9A H9A3 109.5
C2A C10A H10D 109.5
C2A C10A H10E 109.5
H10D C10A H10E 109.5
C2A C10A H10F 109.5
H10D C10A H10F 109.5
H10E C10A H10F 109.5
C6A C11A H11D 109.5
C6A C11A H11E 109.5
H11D C11A H11E 109.5
C6A C11A H11F 109.5
H11D C11A H11F 109.5
H11E C11A H11F 109.5
C6A C12A H12D 109.5
C6A C12A H12E 109.5
H12D C12A H12E 109.5
C6A C12A H12F 109.5
H12D C12A H12F 109.5
H12E C12A H12F 109.5
C15A C13A N2A 112.5(9)
C15A C13A C14A 111.7(10)
N2A C13A C14A 110.9(9)
C15A C13A H13A 107.1
N2A C13A H13A 107.1
C14A C13A H13A 107.1
C13A C14A H14D 109.5
C13A C14A H14E 109.5
H14D C14A H14E 109.5
C13A C14A H14F 109.5
H14D C14A H14F 109.5
H14E C14A H14F 109.5
C13A C15A H15D 109.5
C13A C15A H15E 109.5
H15D C15A H15E 109.5
C13A C15A H15F 109.5
H15D C15A H15F 109.5
H15E C15A H15F 109.5
C1A N1A C7A 120.7(8)
C1A N1A C2A 123.2(8)
C7A N1A C2A 115.2(8)
C1A N2A C5A 119.9(8)
C1A N2A C13A 122.9(8)
C5A N2A C13A 117.0(8)
C1A Au1A Cl1A 175.9(12)

loop_
_geom_bond_atom_site_label_1
_geom_bond_atom_site_label_2
_geom_bond_distance
C1 N2 1.330(12)
C1 N1 1.346(13)
C1 Au1 2.016(7)
C2 C10 1.520(14)
C2 N1 1.522(13)
C2 C3 1.533(13)
C2 C6 1.556(14)
C3 C4 1.547(14)
C3 H3A 0.9900
C3 H3B 0.9900
C4 C5 1.538(14)
C4 H4A 0.9900
C4 H4B 0.9900
C5 N2 1.482(13)
C5 C6 1.526(14)
C5 H5 1.0000
C6 C11 1.507(14)
C6 C12 1.542(14)
C7 N1 1.481(13)
C7 C9 1.503(15)
C7 C8 1.526(14)
C7 H7 1.0000
C8 H8A 0.9800
C8 H8B 0.9800
C8 H8C 0.9800
C9 H9A 0.9800
C9 H9B 0.9800
C9 H9C 0.9800
C10 H10A 0.9800
C10 H10B 0.9800
C10 H10C 0.9800
C11 H11A 0.9800
C11 H11B 0.9800
C11 H11C 0.9800
C12 H12A 0.9800
C12 H12B 0.9800
C12 H12C 0.9800
C13 C15 1.475(14)
C13 N2 1.483(13)
C13 C14 1.524(15)
C13 H13 1.0000
C14 H14A 0.9800
C14 H14B 0.9800
C14 H14C 0.9800
C15 H15A 0.9800
C15 H15B 0.9800
C15 H15C 0.9800
Cl1 Au1 2.301(2)
C1A N2A 1.330(12)
C1A N1A 1.346(13)
C1A Au1A 2.017(7)
C2A C10A 1.520(14)
C2A N1A 1.523(13)
C2A C3A 1.533(13)
C2A C6A 1.556(14)
C3A C4A 1.546(14)
C3A H3A1 0.9900
C3A H3A2 0.9900
C4A C5A 1.538(14)
C4A H4A1 0.9900
C4A H4A2 0.9900
C5A N2A 1.482(13)
C5A C6A 1.527(14)
C5A H5A 1.0000
C6A C11A 1.507(14)
C6A C12A 1.542(14)
C7A N1A 1.482(13)
C7A C9A 1.503(15)
C7A C8A 1.526(14)
C7A H7A 1.0000
C8A H8A1 0.9800
C8A H8A2 0.9800
C8A H8A3 0.9800
C9A H9A1 0.9800
C9A H9A2 0.9800
C9A H9A3 0.9800
C10A H10D 0.9800
C10A H10E 0.9800
C10A H10F 0.9800
C11A H11D 0.9800
C11A H11E 0.9800
C11A H11F 0.9800
C12A H12D 0.9800
C12A H12E 0.9800
C12A H12F 0.9800
C13A C15A 1.475(14)
C13A N2A 1.483(13)
C13A C14A 1.524(15)
C13A H13A 1.0000
C14A H14D 0.9800
C14A H14E 0.9800
C14A H14F 0.9800
C15A H15D 0.9800
C15A H15E 0.9800
C15A H15F 0.9800
Cl1A Au1A 2.302(3)
